data_4111395
loop_
_publ_author_name
'Mahendra Nath'
'Maren Pink'
'Jeffrey M. Zaleski'

_publ_section_title
;
 Controlling Both Ground- and Excited-State Thermal Barriers to Bergman
 Cyclization with Alkyne Termini Substitution
;
_journal_name_full 'Journal of the American Chemical Society'
_journal_page_first 478
_journal_page_last 479
_journal_paper_doi 10.1021/ja045979t
_journal_volume 127
_journal_year 2005
_chemical_formula_moiety 'C60 H38 N4'
_chemical_formula_sum 'C60 H38 N4'
_chemical_formula_weight 814.94
_chemical_name_systematic
; 
 ? 
;
_space_group_IT_number 15
_symmetry_cell_setting monoclinic
_symmetry_space_group_name_Hall '-C 2yc'
_symmetry_space_group_name_H-M 'C 1 2/c 1'
_atom_sites_solution_hydrogens geom
_atom_sites_solution_primary direct
_atom_sites_solution_secondary difmap
_audit_creation_method SHELXL-97
_cell_angle_alpha 90.00
_cell_angle_beta 104.930(9)
_cell_angle_gamma 90.00
_cell_formula_units_Z 4
_cell_length_a 13.021(4)
_cell_length_b 18.238(4)
_cell_length_c 19.036(5)
_cell_measurement_reflns_used 2217
_cell_measurement_temperature 130(2)
_cell_measurement_theta_max 24.87
_cell_measurement_theta_min 2.45
_cell_volume 4368(2)
_computing_cell_refinement 'SAINT (Bruker, 1999)'
_computing_data_collection 'SMART (Bruker, 1999)'
_computing_data_reduction 'SAINT (Bruker, 1999)'
_computing_molecular_graphics 'XTEL (local library)'
_computing_publication_material 'XCIF (Bruker, 1999), XTEL (local library)'
_computing_structure_refinement 'SHELXL-97 (Sheldrick, 1997)'
_computing_structure_solution 'SHELXS-97 (Sheldrick, 1990)'
_diffrn_ambient_temperature 130(2)
_diffrn_detector 'CCD area detector'
_diffrn_detector_area_resol_mean 44.52
_diffrn_detector_type 'Bruker SMART 6000'
_diffrn_measured_fraction_theta_full 0.980
_diffrn_measured_fraction_theta_max 0.980
_diffrn_measurement_details '0.30 degree frames measured for 120 seconds each'
_diffrn_measurement_device 'three-circle goniometer with fixed chi'
_diffrn_measurement_device_type 'Bruker Platform goniometer'
_diffrn_measurement_method \w-scans
_diffrn_radiation_monochromator graphite
_diffrn_radiation_source 'fine-focus sealed tube'
_diffrn_radiation_type MoK\a
_diffrn_radiation_wavelength 0.71073
_diffrn_reflns_av_R_equivalents 0.1160
_diffrn_reflns_av_sigmaI/netI 0.1260
_diffrn_reflns_limit_h_max 15
_diffrn_reflns_limit_h_min -15
_diffrn_reflns_limit_k_max 21
_diffrn_reflns_limit_k_min -21
_diffrn_reflns_limit_l_max 22
_diffrn_reflns_limit_l_min -22
_diffrn_reflns_number 10686
_diffrn_reflns_theta_full 25.11
_diffrn_reflns_theta_max 25.11
_diffrn_reflns_theta_min 1.97
_exptl_absorpt_coefficient_mu 0.073
_exptl_absorpt_correction_T_max 0.9971
_exptl_absorpt_correction_T_min 0.9892
_exptl_absorpt_correction_type multi-scan
_exptl_absorpt_process_details 'SADABS, R. Blessing (1995)'
_exptl_crystal_colour red
_exptl_crystal_density_diffrn 1.239
_exptl_crystal_description needle
_exptl_crystal_F_000 1704
_exptl_crystal_size_max 0.15
_exptl_crystal_size_mid 0.05
_exptl_crystal_size_min 0.04
_refine_diff_density_max 0.253
_refine_diff_density_min -0.260
_refine_diff_density_rms 0.054
_refine_ls_extinction_method none
_refine_ls_goodness_of_fit_ref 0.974
_refine_ls_hydrogen_treatment mixed
_refine_ls_matrix_type full
_refine_ls_number_parameters 295
_refine_ls_number_reflns 3826
_refine_ls_number_restraints 0
_refine_ls_restrained_S_all 0.974
_refine_ls_R_factor_all 0.1482
_refine_ls_R_factor_gt 0.0648
_refine_ls_shift/su_max 0.000
_refine_ls_shift/su_mean 0.000
_refine_ls_structure_factor_coef Fsqd
_refine_ls_weighting_details 'calc w=1/[\s^2^(Fo^2^)+(0.0753P)^2^+0.0000P] where P=(Fo^2^+2Fc^2^)/3'
_refine_ls_weighting_scheme calc
_refine_ls_wR_factor_gt 0.1449
_refine_ls_wR_factor_ref 0.1794
_reflns_number_gt 1944
_reflns_number_total 3826
_reflns_threshold_expression >2sigma(I)
_cod_data_source_file ja045979tsi20040713_061425.cif
_cod_data_source_block 03128
_cod_depositor_comments
;
The following automatic conversions were performed:

'_exptl_absorpt_correction_type' value 'multi-scans' was replaced
with the value 'multi-scan' as specified in the replacement file
'src/cod-tools/trunk/data/replacement-values/replacement_values.lst'.

Automatic conversion script
Id: cif_fix_values 5376 2017-05-30 11:51:03Z andrius 
;
_cod_database_code 4111395

loop_
_symmetry_equiv_pos_as_xyz
'x, y, z'
'-x, y, -z+1/2'
'x+1/2, y+1/2, z'
'-x+1/2, y+1/2, -z+1/2'
'-x, -y, -z'
'x, -y, z-1/2'
'-x+1/2, -y+1/2, -z'
'x+1/2, -y+1/2, z-1/2'

loop_
_atom_site_label
_atom_site_type_symbol
_atom_site_fract_x
_atom_site_fract_y
_atom_site_fract_z
_atom_site_U_iso_or_equiv
_atom_site_adp_type
_atom_site_occupancy
_atom_site_symmetry_multiplicity
_atom_site_calc_flag
_atom_site_refinement_flags
N1 N 0.5000 0.26546(19) 0.7500 0.0227(9) Uani 1 2 d S
N2 N 0.5855(2) 0.15189(15) 0.67038(16) 0.0234(7) Uani 1 1 d .
H2N H 0.552(2) 0.1497(18) 0.706(2) 0.031(10) Uiso 1 1 d .
N3 N 0.5000 0.0407(2) 0.7500 0.0236(9) Uani 1 2 d S
C1 C 0.5277(3) 0.38739(16) 0.7238(2) 0.0240(8) Uani 1 1 d .
C2 C 0.5440(2) 0.31027(17) 0.70797(19) 0.0215(8) Uani 1 1 d .
C3 C 0.5977(2) 0.28733(17) 0.65595(18) 0.0216(8) Uani 1 1 d .
C4 C 0.6177(3) 0.21408(18) 0.64097(19) 0.0250(8) Uani 1 1 d .
C5 C 0.6762(3) 0.18954(19) 0.5903(2) 0.0306(9) Uani 1 1 d .
H5 H 0.7082 0.2201 0.5615 0.037 Uiso 1 1 calc R
C6 C 0.6771(3) 0.11474(18) 0.5911(2) 0.0287(9) Uani 1 1 d .
H6 H 0.7102 0.0842 0.5629 0.034 Uiso 1 1 calc R
C7 C 0.6197(3) 0.09002(17) 0.64156(19) 0.0244(8) Uani 1 1 d .
C8 C 0.6001(3) 0.01662(17) 0.65736(19) 0.0242(8) Uani 1 1 d .
C9 C 0.5442(3) -0.00539(17) 0.70827(19) 0.0237(8) Uani 1 1 d .
C10 C 0.5276(3) -0.08166(17) 0.7243(2) 0.0297(9) Uani 1 1 d .
H10 H 0.5509 -0.1235 0.7030 0.039(10) Uiso 1 1 calc R
C11 C 0.6385(3) 0.34477(18) 0.61355(19) 0.0266(8) Uani 1 1 d .
C12 C 0.5743(3) 0.37175(19) 0.5486(2) 0.0314(9) Uani 1 1 d .
H12 H 0.5070 0.3499 0.5281 0.038 Uiso 1 1 calc R
C13 C 0.6079(3) 0.43054(19) 0.5134(2) 0.0373(10) Uani 1 1 d .
H13 H 0.5635 0.4491 0.4693 0.045 Uiso 1 1 calc R
C14 C 0.7063(3) 0.4618(2) 0.5431(2) 0.0387(10) Uani 1 1 d .
H14 H 0.7278 0.5034 0.5205 0.046 Uiso 1 1 calc R
C15 C 0.7737(3) 0.4333(2) 0.6052(2) 0.0415(11) Uani 1 1 d .
H15 H 0.8426 0.4535 0.6236 0.050 Uiso 1 1 calc R
C16 C 0.7398(3) 0.3744(2) 0.6411(2) 0.0356(10) Uani 1 1 d .
H16 H 0.7857 0.3547 0.6841 0.043 Uiso 1 1 calc R
C17 C 0.6406(3) -0.04089(17) 0.61447(19) 0.0245(8) Uani 1 1 d .
C18 C 0.7489(3) -0.05885(19) 0.6306(2) 0.0313(9) Uani 1 1 d .
H18 H 0.7976 -0.0363 0.6706 0.038 Uiso 1 1 calc R
C19 C 0.7854(3) -0.10980(19) 0.5877(2) 0.0339(9) Uani 1 1 d .
H19 H 0.8589 -0.1218 0.5992 0.041 Uiso 1 1 calc R
C20 C 0.7165(3) -0.14288(19) 0.5291(2) 0.0329(9) Uani 1 1 d .
H20 H 0.7421 -0.1774 0.5003 0.039 Uiso 1 1 calc R
C21 C 0.6089(3) -0.1253(2) 0.5126(2) 0.0373(10) Uani 1 1 d .
H21 H 0.5609 -0.1477 0.4721 0.045 Uiso 1 1 calc R
C22 C 0.5711(3) -0.07489(18) 0.5553(2) 0.0296(9) Uani 1 1 d .
H22 H 0.4974 -0.0637 0.5439 0.036 Uiso 1 1 calc R
C23 C 0.5587(3) 0.45427(19) 0.6950(2) 0.0323(9) Uani 1 1 d .
C24 C 0.5777(3) 0.5171(2) 0.6825(2) 0.0360(10) Uani 1 1 d .
C25 C 0.6010(3) 0.59247(18) 0.6716(2) 0.0352(10) Uani 1 1 d .
C26 C 0.5198(3) 0.6449(2) 0.6617(2) 0.0449(11) Uani 1 1 d .
H26 H 0.4495 0.6298 0.6604 0.054 Uiso 1 1 calc R
C27 C 0.5405(4) 0.7175(2) 0.6537(3) 0.0558(13) Uani 1 1 d .
H27 H 0.4844 0.7524 0.6461 0.067 Uiso 1 1 calc R
C28 C 0.6437(4) 0.7406(2) 0.6568(3) 0.0530(13) Uani 1 1 d .
H28 H 0.6580 0.7912 0.6521 0.064 Uiso 1 1 calc R
C29 C 0.7246(4) 0.6902(2) 0.6666(2) 0.0468(11) Uani 1 1 d .
H29 H 0.7948 0.7063 0.6689 0.056 Uiso 1 1 calc R
C30 C 0.7048(3) 0.6153(2) 0.6732(2) 0.0426(10) Uani 1 1 d .
H30 H 0.7606 0.5805 0.6787 0.051 Uiso 1 1 calc R

loop_
_atom_site_aniso_label
_atom_site_aniso_U_11
_atom_site_aniso_U_22
_atom_site_aniso_U_33
_atom_site_aniso_U_23
_atom_site_aniso_U_13
_atom_site_aniso_U_12
N1 0.023(2) 0.019(2) 0.028(2) 0.000 0.010(2) 0.000
N2 0.0271(15) 0.0180(15) 0.0274(16) -0.0006(14) 0.0112(14) -0.0003(13)
N3 0.027(2) 0.021(2) 0.023(2) 0.000 0.008(2) 0.000
C1 0.0275(19) 0.0178(17) 0.027(2) 0.0011(16) 0.0075(17) -0.0001(14)
C2 0.0226(19) 0.0190(17) 0.0218(19) 0.0042(15) 0.0035(17) 0.0028(14)
C3 0.0238(18) 0.0184(18) 0.023(2) 0.0026(15) 0.0064(17) -0.0007(14)
C4 0.028(2) 0.0203(19) 0.030(2) 0.0008(16) 0.0128(18) -0.0020(14)
C5 0.035(2) 0.025(2) 0.037(2) -0.0019(18) 0.018(2) -0.0035(16)
C6 0.034(2) 0.023(2) 0.033(2) -0.0054(17) 0.0166(19) 0.0015(15)
C7 0.029(2) 0.0216(19) 0.024(2) -0.0034(16) 0.0093(18) 0.0010(15)
C8 0.0278(19) 0.0187(18) 0.026(2) -0.0009(16) 0.0059(18) -0.0006(15)
C9 0.028(2) 0.0159(17) 0.026(2) 0.0015(16) 0.0066(18) 0.0012(14)
C10 0.039(2) 0.0182(17) 0.032(2) -0.0030(17) 0.0108(19) 0.0030(15)
C11 0.0331(19) 0.0213(18) 0.029(2) -0.0007(17) 0.0155(18) 0.0010(16)
C12 0.039(2) 0.029(2) 0.030(2) -0.0006(17) 0.015(2) 0.0010(16)
C13 0.056(3) 0.027(2) 0.033(2) 0.0065(18) 0.019(2) 0.0115(18)
C14 0.056(3) 0.025(2) 0.046(3) 0.009(2) 0.032(2) 0.0042(19)
C15 0.040(2) 0.031(2) 0.057(3) 0.005(2) 0.019(2) -0.0085(18)
C16 0.035(2) 0.031(2) 0.041(2) 0.0035(19) 0.010(2) -0.0039(16)
C17 0.031(2) 0.0174(17) 0.027(2) 0.0025(16) 0.0111(18) 0.0008(15)
C18 0.030(2) 0.031(2) 0.031(2) -0.0039(18) 0.0047(19) -0.0003(16)
C19 0.033(2) 0.030(2) 0.038(2) -0.0011(19) 0.009(2) 0.0068(17)
C20 0.047(2) 0.025(2) 0.030(2) -0.0009(18) 0.015(2) 0.0055(17)
C21 0.047(2) 0.033(2) 0.029(2) -0.0063(18) 0.004(2) 0.0010(18)
C22 0.026(2) 0.025(2) 0.037(2) -0.0076(17) 0.0051(19) 0.0028(15)
C23 0.041(2) 0.025(2) 0.032(2) -0.0037(18) 0.011(2) -0.0010(16)
C24 0.054(3) 0.022(2) 0.033(2) 0.0013(18) 0.014(2) 0.0009(17)
C25 0.062(3) 0.0180(19) 0.026(2) -0.0005(17) 0.013(2) -0.0080(18)
C26 0.053(3) 0.034(2) 0.052(3) 0.000(2) 0.021(2) -0.004(2)
C27 0.080(3) 0.022(2) 0.072(4) 0.002(2) 0.032(3) 0.001(2)
C28 0.082(3) 0.020(2) 0.063(3) 0.002(2) 0.029(3) -0.004(2)
C29 0.061(3) 0.034(2) 0.045(3) -0.001(2) 0.013(2) -0.016(2)
C30 0.056(3) 0.031(2) 0.041(3) 0.001(2) 0.012(2) -0.0026(19)

loop_
_atom_type_symbol
_atom_type_description
_atom_type_scat_dispersion_real
_atom_type_scat_dispersion_imag
_atom_type_scat_source
C C 0.0033 0.0016 'International Tables Vol C Tables 4.2.6.8 and 6.1.1.4'
H H 0.0000 0.0000 'International Tables Vol C Tables 4.2.6.8 and 6.1.1.4'
N N 0.0061 0.0033 'International Tables Vol C Tables 4.2.6.8 and 6.1.1.4'

loop_
_geom_angle_atom_site_label_1
_geom_angle_atom_site_label_2
_geom_angle_atom_site_label_3
_geom_angle
_geom_angle_site_symmetry_1
_geom_angle_site_symmetry_3
C2 N1 C2 106.6(3) . 2_656
C4 N2 C7 110.4(3) . .
C4 N2 H2N 127(2) . .
C7 N2 H2N 122(2) . .
C9 N3 C9 105.0(3) . 2_656
C1 C1 C23 121.91(18) 2_656 .
C1 C1 C2 106.28(17) 2_656 .
C23 C1 C2 131.8(3) . .
N1 C2 C3 126.1(3) . .
N1 C2 C1 110.4(3) . .
C3 C2 C1 123.5(3) . .
C4 C3 C2 125.1(3) . .
C4 C3 C11 116.4(3) . .
C2 C3 C11 118.5(3) . .
N2 C4 C3 127.5(3) . .
N2 C4 C5 106.5(3) . .
C3 C4 C5 126.0(3) . .
C6 C5 C4 107.9(3) . .
C6 C5 H5 126.1 . .
C4 C5 H5 126.1 . .
C5 C6 C7 108.5(3) . .
C5 C6 H6 125.8 . .
C7 C6 H6 125.8 . .
N2 C7 C8 126.7(3) . .
N2 C7 C6 106.7(3) . .
C8 C7 C6 126.6(3) . .
C7 C8 C9 124.8(3) . .
C7 C8 C17 116.0(3) . .
C9 C8 C17 119.3(3) . .
N3 C9 C8 126.0(3) . .
N3 C9 C10 110.8(3) . .
C8 C9 C10 123.2(3) . .
C10 C10 C9 106.73(18) 2_656 .
C10 C10 H10 126.6 2_656 .
C9 C10 H10 126.6 . .
C12 C11 C16 119.4(3) . .
C12 C11 C3 120.6(3) . .
C16 C11 C3 119.9(3) . .
C11 C12 C13 120.5(4) . .
C11 C12 H12 119.7 . .
C13 C12 H12 119.7 . .
C14 C13 C12 119.5(4) . .
C14 C13 H13 120.2 . .
C12 C13 H13 120.2 . .
C15 C14 C13 120.9(4) . .
C15 C14 H14 119.6 . .
C13 C14 H14 119.6 . .
C14 C15 C16 119.7(4) . .
C14 C15 H15 120.1 . .
C16 C15 H15 120.1 . .
C11 C16 C15 119.8(4) . .
C11 C16 H16 120.1 . .
C15 C16 H16 120.1 . .
C22 C17 C18 118.6(3) . .
C22 C17 C8 120.2(3) . .
C18 C17 C8 121.1(3) . .
C19 C18 C17 120.1(3) . .
C19 C18 H18 119.9 . .
C17 C18 H18 119.9 . .
C20 C19 C18 121.0(3) . .
C20 C19 H19 119.5 . .
C18 C19 H19 119.5 . .
C19 C20 C21 119.4(3) . .
C19 C20 H20 120.3 . .
C21 C20 H20 120.3 . .
C20 C21 C22 120.2(4) . .
C20 C21 H21 119.9 . .
C22 C21 H21 119.9 . .
C17 C22 C21 120.7(3) . .
C17 C22 H22 119.7 . .
C21 C22 H22 119.7 . .
C24 C23 C1 166.4(4) . .
C23 C24 C25 177.0(4) . .
C26 C25 C30 119.2(3) . .
C26 C25 C24 119.5(3) . .
C30 C25 C24 121.2(4) . .
C27 C26 C25 120.8(4) . .
C27 C26 H26 119.6 . .
C25 C26 H26 119.6 . .
C26 C27 C28 120.2(4) . .
C26 C27 H27 119.9 . .
C28 C27 H27 119.9 . .
C29 C28 C27 120.0(4) . .
C29 C28 H28 120.0 . .
C27 C28 H28 120.0 . .
C28 C29 C30 120.8(4) . .
C28 C29 H29 119.6 . .
C30 C29 H29 119.6 . .
C29 C30 C25 119.0(4) . .
C29 C30 H30 120.5 . .
C25 C30 H30 120.5 . .

loop_
_geom_bond_atom_site_label_1
_geom_bond_atom_site_label_2
_geom_bond_distance
_geom_bond_site_symmetry_2
N1 C2 1.368(4) .
N1 C2 1.368(4) 2_656
N2 C4 1.377(4) .
N2 C7 1.378(4) .
N2 H2N 0.90(3) .
N3 C9 1.380(4) .
N3 C9 1.380(4) 2_656
C1 C1 1.372(6) 2_656
C1 C23 1.437(5) .
C1 C2 1.465(4) .
C2 C3 1.415(4) .
C3 C4 1.405(4) .
C3 C11 1.501(4) .
C4 C5 1.445(4) .
C5 C6 1.364(5) .
C5 H5 0.9500 .
C6 C7 1.434(4) .
C6 H6 0.9500 .
C7 C8 1.410(4) .
C8 C9 1.412(4) .
C8 C17 1.505(4) .
C9 C10 1.452(4) .
C10 C10 1.353(7) 2_656
C10 H10 0.9500 .
C11 C12 1.392(5) .
C11 C16 1.396(5) .
C12 C13 1.393(5) .
C12 H12 0.9500 .
C13 C14 1.384(5) .
C13 H13 0.9500 .
C14 C15 1.378(6) .
C14 H14 0.9500 .
C15 C16 1.404(5) .
C15 H15 0.9500 .
C16 H16 0.9500 .
C17 C22 1.395(5) .
C17 C18 1.403(5) .
C18 C19 1.398(5) .
C18 H18 0.9500 .
C19 C20 1.378(5) .
C19 H19 0.9500 .
C20 C21 1.392(5) .
C20 H20 0.9500 .
C21 C22 1.399(5) .
C21 H21 0.9500 .
C22 H22 0.9500 .
C23 C24 1.209(5) .
C24 C25 1.434(5) .
C25 C26 1.402(5) .
C25 C30 1.407(5) .
C26 C27 1.368(5) .
C26 H26 0.9500 .
C27 C28 1.395(6) .
C27 H27 0.9500 .
C28 C29 1.375(6) .
C28 H28 0.9500 .
C29 C30 1.401(5) .
C29 H29 0.9500 .
C30 H30 0.9500 .

loop_
_geom_hbond_atom_site_label_D
_geom_hbond_atom_site_label_H
_geom_hbond_atom_site_label_A
_geom_hbond_distance_DH
_geom_hbond_distance_HA
_geom_hbond_distance_DA
_geom_hbond_angle_DHA
N2 H2N N1 0.90(3) 2.43(3) 2.949(4) 117(3)
N2 H2N N3 0.90(3) 2.32(3) 2.919(4) 124(3)

loop_
_geom_torsion_atom_site_label_1
_geom_torsion_atom_site_label_2
_geom_torsion_atom_site_label_3
_geom_torsion_atom_site_label_4
_geom_torsion
_geom_torsion_site_symmetry_1
_geom_torsion_site_symmetry_4
C2 N1 C2 C3 -179.7(4) 2_656 .
C2 N1 C2 C1 0.14(17) 2_656 .
C1 C1 C2 N1 -0.4(5) 2_656 .
C23 C1 C2 N1 179.6(3) . .
C1 C1 C2 C3 179.5(4) 2_656 .
C23 C1 C2 C3 -0.5(6) . .
N1 C2 C3 C4 -2.4(6) . .
C1 C2 C3 C4 177.8(3) . .
N1 C2 C3 C11 178.6(3) . .
C1 C2 C3 C11 -1.2(5) . .
C7 N2 C4 C3 179.3(4) . .
C7 N2 C4 C5 -0.1(4) . .
C2 C3 C4 N2 3.4(6) . .
C11 C3 C4 N2 -177.5(3) . .
C2 C3 C4 C5 -177.3(4) . .
C11 C3 C4 C5 1.8(5) . .
N2 C4 C5 C6 -0.1(4) . .
C3 C4 C5 C6 -179.5(4) . .
C4 C5 C6 C7 0.2(4) . .
C4 N2 C7 C8 -178.6(4) . .
C4 N2 C7 C6 0.1(4) . .
C5 C6 C7 N2 -0.2(4) . .
C5 C6 C7 C8 178.5(4) . .
N2 C7 C8 C9 -2.4(6) . .
C6 C7 C8 C9 179.1(4) . .
N2 C7 C8 C17 176.1(3) . .
C6 C7 C8 C17 -2.4(5) . .
C9 N3 C9 C8 -179.1(4) 2_656 .
C9 N3 C9 C10 -0.15(19) 2_656 .
C7 C8 C9 N3 0.3(6) . .
C17 C8 C9 N3 -178.2(3) . .
C7 C8 C9 C10 -178.5(4) . .
C17 C8 C9 C10 3.0(5) . .
N3 C9 C10 C10 0.4(5) . 2_656
C8 C9 C10 C10 179.4(4) . 2_656
C4 C3 C11 C12 92.3(4) . .
C2 C3 C11 C12 -88.6(4) . .
C4 C3 C11 C16 -91.1(4) . .
C2 C3 C11 C16 88.0(4) . .
C16 C11 C12 C13 -3.7(5) . .
C3 C11 C12 C13 173.0(3) . .
C11 C12 C13 C14 0.6(5) . .
C12 C13 C14 C15 3.1(5) . .
C13 C14 C15 C16 -3.5(6) . .
C12 C11 C16 C15 3.2(5) . .
C3 C11 C16 C15 -173.4(3) . .
C14 C15 C16 C11 0.3(5) . .
C7 C8 C17 C22 -100.8(4) . .
C9 C8 C17 C22 77.8(4) . .
C7 C8 C17 C18 76.0(4) . .
C9 C8 C17 C18 -105.4(4) . .
C22 C17 C18 C19 0.0(5) . .
C8 C17 C18 C19 -176.8(3) . .
C17 C18 C19 C20 0.3(5) . .
C18 C19 C20 C21 -0.1(5) . .
C19 C20 C21 C22 -0.4(5) . .
C18 C17 C22 C21 -0.5(5) . .
C8 C17 C22 C21 176.3(3) . .
C20 C21 C22 C17 0.7(5) . .
C1 C1 C23 C24 10(2) 2_656 .
C2 C1 C23 C24 -170.3(16) . .
C1 C23 C24 C25 27(9) . .
C23 C24 C25 C26 -84(8) . .
C23 C24 C25 C30 94(8) . .
C30 C25 C26 C27 -0.1(6) . .
C24 C25 C26 C27 177.7(4) . .
C25 C26 C27 C28 -1.2(7) . .
C26 C27 C28 C29 1.1(8) . .
C27 C28 C29 C30 0.4(7) . .
C28 C29 C30 C25 -1.6(7) . .
C26 C25 C30 C29 1.5(6) . .
C24 C25 C30 C29 -176.2(4) . .
